data_7208735
loop_
_publ_author_name
'Sun, Di'
'Yan, Zhi-Hao'
'Deng, Yong-Kai'
'Yuan, Shuai'
'Wang, Lei'
'Sun, Dao-Feng'

_publ_section_title
;
 Two novel entangled metal--organic networks constructed from
 4,4&#x2032;-bis(2-methylimidazol-1-ylmethyl)biphenyl and dicarboxylates:
 From polycatenated 2D + 2D \\rightarrow 3D framework to polyrotaxane-like
 2D + 2D \\rightarrow 2D layer
;
_journal_issue 23
_journal_name_full CrystEngComm
_journal_page_first 7856
_journal_paper_doi 10.1039/c2ce25706h
_journal_volume 14
_journal_year 2012
_chemical_formula_moiety 'C30 H22 Br4 N4 O4 Zn'
_chemical_formula_sum 'C30 H22 Br4 N4 O4 Zn'
_chemical_formula_weight 887.53
_chemical_name_systematic
;
?
;
_space_group_crystal_system triclinic
_space_group_IT_number 2
_space_group_name_Hall '-P 1'
_space_group_name_H-M_alt 'P -1'
_symmetry_space_group_name_Hall '-P 1'
_symmetry_space_group_name_H-M 'P -1'
_atom_sites_solution_hydrogens geom
_atom_sites_solution_primary direct
_atom_sites_solution_secondary difmap
_audit_creation_method SHELXL-97
_cell_angle_alpha 91.67(2)
_cell_angle_beta 109.35(2)
_cell_angle_gamma 103.26(2)
_cell_formula_units_Z 2
_cell_length_a 10.237(12)
_cell_length_b 11.827(14)
_cell_length_c 14.256(16)
_cell_measurement_reflns_used 1408
_cell_measurement_temperature 298(2)
_cell_measurement_theta_max 43.062
_cell_measurement_theta_min 4.366
_cell_volume 1575(3)
_computing_structure_refinement 'SHELXL-97 (Sheldrick, 1997)'
_computing_structure_solution 'SHELXS-97 (Sheldrick, 1990)'
_diffrn_ambient_temperature 298(2)
_diffrn_measured_fraction_theta_full 0.973
_diffrn_measured_fraction_theta_max 0.973
_diffrn_radiation_monochromator graphite
_diffrn_radiation_source 'fine-focus sealed tube'
_diffrn_radiation_type MoK\a
_diffrn_radiation_wavelength 0.71073
_diffrn_reflns_av_R_equivalents 0.0501
_diffrn_reflns_av_sigmaI/netI 0.1377
_diffrn_reflns_limit_h_max 9
_diffrn_reflns_limit_h_min -12
_diffrn_reflns_limit_k_max 14
_diffrn_reflns_limit_k_min -10
_diffrn_reflns_limit_l_max 15
_diffrn_reflns_limit_l_min -16
_diffrn_reflns_number 7596
_diffrn_reflns_theta_full 25.00
_diffrn_reflns_theta_max 25.00
_diffrn_reflns_theta_min 1.78
_exptl_absorpt_coefficient_mu 5.897
_exptl_absorpt_correction_T_max 0.5901
_exptl_absorpt_correction_T_min 0.5380
_exptl_absorpt_correction_type multi-scan
_exptl_absorpt_process_details sadabs
_exptl_crystal_colour colorless
_exptl_crystal_density_diffrn 1.872
_exptl_crystal_density_method 'not measured'
_exptl_crystal_description prism
_exptl_crystal_F_000 864
_exptl_crystal_size_max 0.12
_exptl_crystal_size_mid 0.10
_exptl_crystal_size_min 0.10
_refine_diff_density_max 0.878
_refine_diff_density_min -1.058
_refine_diff_density_rms 0.159
_refine_ls_extinction_method none
_refine_ls_goodness_of_fit_ref 0.887
_refine_ls_hydrogen_treatment constr
_refine_ls_matrix_type full
_refine_ls_number_parameters 390
_refine_ls_number_reflns 5390
_refine_ls_number_restraints 0
_refine_ls_restrained_S_all 0.887
_refine_ls_R_factor_all 0.1194
_refine_ls_R_factor_gt 0.0532
_refine_ls_shift/su_max 0.007
_refine_ls_shift/su_mean 0.001
_refine_ls_structure_factor_coef Fsqd
_refine_ls_weighting_details 'calc w=1/[\s^2^(Fo^2^)+(0.0632P)^2^+0.0000P] where P=(Fo^2^+2Fc^2^)/3'
_refine_ls_weighting_scheme calc
_refine_ls_wR_factor_gt 0.1195
_refine_ls_wR_factor_ref 0.1523
_reflns_number_gt 2665
_reflns_number_total 5390
_reflns_threshold_expression >2sigma(I)
_cod_data_source_file c2ce25706h.txt
_cod_data_source_block p2
_cod_database_code 7208735

loop_
_symmetry_equiv_pos_as_xyz
'x, y, z'
'-x, -y, -z'

loop_
_atom_site_label
_atom_site_type_symbol
_atom_site_fract_x
_atom_site_fract_y
_atom_site_fract_z
_atom_site_U_iso_or_equiv
_atom_site_adp_type
_atom_site_occupancy
_atom_site_symmetry_multiplicity
_atom_site_calc_flag
_atom_site_refinement_flags
Zn1 Zn 0.18605(12) 0.04829(9) 0.81822(7) 0.0372(3) Uani 1 1 d .
Br1 Br 0.22758(13) 0.20403(9) 0.44094(8) 0.0561(3) Uani 1 1 d .
Br2 Br 0.10548(13) 0.26038(9) 0.62396(7) 0.0571(4) Uani 1 1 d .
Br3 Br 0.38780(12) 0.73094(8) 0.92598(8) 0.0562(4) Uani 1 1 d .
Br4 Br 0.17823(11) 0.46537(8) 0.83554(7) 0.0515(3) Uani 1 1 d .
C1 C -0.0256(13) -0.1938(10) 0.8836(7) 0.076(4) Uani 1 1 d .
H1A H -0.1015 -0.1783 0.9032 0.113 Uiso 1 1 calc R
H1B H -0.0314 -0.2761 0.8814 0.113 Uiso 1 1 calc R
H1C H -0.0346 -0.1695 0.8186 0.113 Uiso 1 1 calc R
C2 C 0.1136(11) -0.1287(9) 0.9567(7) 0.040(2) Uani 1 1 d .
C3 C 0.3163(12) -0.0053(9) 1.0259(9) 0.065(3) Uani 1 1 d .
H3 H 0.3969 0.0556 1.0353 0.078 Uiso 1 1 calc R
C4 C 0.2918(13) -0.0701(10) 1.0969(8) 0.069(4) Uani 1 1 d .
H4 H 0.3496 -0.0620 1.1639 0.083 Uiso 1 1 calc R
C5 C 0.0952(12) -0.2369(9) 1.1042(7) 0.056(3) Uani 1 1 d .
H5A H 0.0053 -0.2841 1.0574 0.068 Uiso 1 1 calc R
H5B H 0.0743 -0.1956 1.1551 0.068 Uiso 1 1 calc R
C6 C 0.1912(12) -0.3175(8) 1.1539(7) 0.053(3) Uani 1 1 d .
C7 C 0.2730(12) -0.2982(9) 1.2553(7) 0.057(3) Uani 1 1 d .
H7 H 0.2734 -0.2339 1.2946 0.068 Uiso 1 1 calc R
C8 C 0.3530(12) -0.3740(9) 1.2972(7) 0.059(3) Uani 1 1 d .
H8 H 0.4081 -0.3592 1.3649 0.071 Uiso 1 1 calc R
C9 C 0.3546(10) -0.4703(8) 1.2432(6) 0.037(2) Uani 1 1 d .
C10 C 0.2773(11) -0.4862(8) 1.1422(7) 0.049(3) Uani 1 1 d .
H10 H 0.2804 -0.5488 1.1027 0.059 Uiso 1 1 calc R
C11 C 0.1953(12) -0.4116(9) 1.0981(7) 0.056(3) Uani 1 1 d .
H11 H 0.1424 -0.4254 1.0300 0.067 Uiso 1 1 calc R
C12 C 0.4420(11) -0.5525(9) 1.2921(7) 0.045(3) Uani 1 1 d .
C13 C 0.5580(14) -0.5180(10) 1.3774(9) 0.079(4) Uani 1 1 d .
H13 H 0.5879 -0.4401 1.4047 0.095 Uiso 1 1 calc R
C14 C 0.6327(15) -0.5967(11) 1.4246(8) 0.090(5) Uani 1 1 d .
H14 H 0.7162 -0.5697 1.4796 0.108 Uiso 1 1 calc R
C15 C 0.5843(12) -0.7156(10) 1.3907(7) 0.053(3) Uani 1 1 d .
C16 C 0.4712(12) -0.7477(9) 1.3027(8) 0.059(3) Uani 1 1 d .
H16 H 0.4403 -0.8257 1.2756 0.070 Uiso 1 1 calc R
C17 C 0.4005(12) -0.6682(9) 1.2522(8) 0.056(3) Uani 1 1 d .
H17 H 0.3253 -0.6929 1.1917 0.068 Uiso 1 1 calc R
C18 C 0.6587(13) -0.8025(10) 1.4472(7) 0.061(3) Uani 1 1 d .
H18A H 0.7556 -0.7615 1.4885 0.074 Uiso 1 1 calc R
H18B H 0.6092 -0.8352 1.4915 0.074 Uiso 1 1 calc R
C19 C 0.5811(13) -1.0105(10) 1.3676(8) 0.061(3) Uani 1 1 d .
H19 H 0.5122 -1.0407 1.3956 0.073 Uiso 1 1 calc R
C20 C 0.6220(13) -1.0678(10) 1.3027(7) 0.056(3) Uani 1 1 d .
H20 H 0.5862 -1.1471 1.2800 0.067 Uiso 1 1 calc R
C21 C 0.7446(12) -0.8926(9) 1.3270(7) 0.046(3) Uani 1 1 d .
C22 C 0.8508(11) -0.7796(8) 1.3194(7) 0.059(3) Uani 1 1 d .
H22A H 0.8002 -0.7209 1.2970 0.089 Uiso 1 1 calc R
H22B H 0.8949 -0.7962 1.2724 0.089 Uiso 1 1 calc R
H22C H 0.9232 -0.7519 1.3839 0.089 Uiso 1 1 calc R
C23 C -0.1033(12) 0.0463(8) 0.6644(7) 0.039(2) Uani 1 1 d .
C24 C -0.0487(10) 0.0233(7) 0.5779(6) 0.035(2) Uani 1 1 d .
C25 C 0.0468(12) 0.1106(8) 0.5519(6) 0.044(3) Uani 1 1 d .
C26 C 0.0957(10) 0.0872(7) 0.4759(6) 0.039(3) Uani 1 1 d .
C27 C 0.3073(10) 0.2658(8) 0.9303(7) 0.032(2) Uani 1 1 d .
C28 C 0.4121(10) 0.3883(8) 0.9627(6) 0.037(2) Uani 1 1 d .
C29 C 0.3658(10) 0.4864(8) 0.9296(6) 0.036(2) Uani 1 1 d .
C30 C 0.4536(10) 0.5969(7) 0.9667(6) 0.038(2) Uani 1 1 d .
N1 N 0.2029(10) -0.0430(7) 0.9361(6) 0.051(2) Uani 1 1 d .
N2 N 0.1644(10) -0.1505(7) 1.0504(6) 0.048(2) Uani 1 1 d .
N3 N 0.6644(10) -0.8975(8) 1.3828(6) 0.052(2) Uani 1 1 d .
N4 N 0.7227(8) -0.9933(7) 1.2752(5) 0.0360(19) Uani 1 1 d .
O1 O -0.0150(7) 0.0438(5) 0.7518(4) 0.0460(18) Uani 1 1 d .
O2 O -0.2187(8) 0.0660(6) 0.6421(5) 0.058(2) Uani 1 1 d .
O3 O 0.3156(7) 0.2061(5) 0.8590(5) 0.0493(18) Uani 1 1 d .
O4 O 0.2304(8) 0.2362(6) 0.9788(5) 0.0519(19) Uani 1 1 d .

loop_
_atom_site_aniso_label
_atom_site_aniso_U_11
_atom_site_aniso_U_22
_atom_site_aniso_U_33
_atom_site_aniso_U_23
_atom_site_aniso_U_13
_atom_site_aniso_U_12
Zn1 0.0416(8) 0.0274(6) 0.0375(6) -0.0017(5) 0.0065(5) 0.0103(5)
Br1 0.0667(9) 0.0417(6) 0.0537(6) 0.0037(5) 0.0201(6) 0.0028(6)
Br2 0.0838(10) 0.0323(6) 0.0478(6) -0.0093(5) 0.0171(6) 0.0107(6)
Br3 0.0490(7) 0.0289(6) 0.0759(7) 0.0071(5) 0.0005(6) 0.0127(5)
Br4 0.0447(7) 0.0370(6) 0.0538(6) -0.0036(5) -0.0070(5) 0.0111(5)
C1 0.084(10) 0.069(8) 0.043(6) -0.001(6) -0.004(6) 0.000(7)
C2 0.035(7) 0.042(6) 0.049(6) 0.005(5) 0.017(5) 0.019(5)
C3 0.034(7) 0.045(7) 0.091(9) 0.029(6) -0.001(7) -0.006(5)
C4 0.060(9) 0.051(7) 0.059(7) 0.003(6) -0.020(6) 0.002(6)
C5 0.065(8) 0.056(7) 0.053(6) 0.008(5) 0.012(6) 0.037(6)
C6 0.089(9) 0.036(6) 0.039(6) 0.015(5) 0.018(6) 0.033(6)
C7 0.092(10) 0.042(6) 0.047(6) 0.009(5) 0.023(6) 0.039(6)
C8 0.078(9) 0.061(8) 0.040(6) 0.004(5) 0.010(6) 0.036(7)
C9 0.037(6) 0.037(6) 0.035(5) 0.008(4) 0.007(5) 0.011(5)
C10 0.067(8) 0.040(6) 0.049(6) 0.006(5) 0.022(6) 0.028(6)
C11 0.081(9) 0.051(7) 0.040(6) 0.009(5) 0.017(6) 0.033(6)
C12 0.055(8) 0.044(6) 0.039(6) 0.002(5) 0.014(5) 0.021(5)
C13 0.092(11) 0.042(7) 0.078(8) -0.013(6) -0.011(8) 0.032(7)
C14 0.111(12) 0.073(9) 0.060(8) -0.017(7) -0.020(7) 0.053(9)
C15 0.062(8) 0.063(8) 0.040(6) 0.000(5) 0.010(6) 0.043(6)
C16 0.052(8) 0.041(7) 0.074(8) -0.008(6) 0.008(6) 0.018(6)
C17 0.056(8) 0.046(7) 0.065(7) 0.014(5) 0.009(6) 0.025(6)
C18 0.087(10) 0.073(8) 0.045(6) 0.020(6) 0.027(6) 0.052(7)
C19 0.072(9) 0.061(8) 0.056(7) 0.014(6) 0.020(6) 0.033(7)
C20 0.073(9) 0.042(7) 0.055(7) 0.013(5) 0.017(6) 0.026(6)
C21 0.058(8) 0.048(7) 0.035(6) 0.006(5) 0.007(5) 0.032(6)
C22 0.064(9) 0.038(6) 0.060(7) -0.001(5) 0.002(6) 0.010(6)
C23 0.047(7) 0.026(5) 0.040(6) 0.000(4) 0.009(5) 0.011(5)
C24 0.050(7) 0.022(5) 0.027(5) 0.006(4) 0.005(5) 0.012(5)
C25 0.071(8) 0.031(6) 0.025(5) -0.008(4) -0.002(5) 0.031(6)
C26 0.053(7) 0.023(5) 0.029(5) 0.004(4) -0.001(5) 0.009(5)
C27 0.024(6) 0.034(6) 0.042(6) 0.011(5) 0.012(5) 0.012(4)
C28 0.036(6) 0.034(6) 0.036(5) -0.005(4) 0.007(5) 0.009(5)
C29 0.027(6) 0.030(5) 0.043(5) -0.001(4) -0.002(4) 0.011(4)
C30 0.041(7) 0.024(5) 0.046(6) 0.002(4) 0.008(5) 0.013(4)
N1 0.066(7) 0.038(5) 0.051(5) 0.015(4) 0.017(5) 0.019(5)
N2 0.068(7) 0.034(5) 0.047(5) 0.016(4) 0.020(5) 0.024(5)
N3 0.071(7) 0.057(6) 0.040(5) 0.011(4) 0.018(5) 0.043(6)
N4 0.034(5) 0.035(5) 0.039(4) 0.005(4) 0.012(4) 0.012(4)
O1 0.053(5) 0.046(4) 0.033(4) -0.001(3) 0.005(3) 0.017(4)
O2 0.064(6) 0.069(5) 0.047(4) -0.002(4) 0.010(4) 0.041(4)
O3 0.059(5) 0.037(4) 0.050(4) -0.006(3) 0.016(4) 0.013(3)
O4 0.043(5) 0.045(4) 0.066(5) 0.000(3) 0.024(4) 0.001(3)

loop_
_atom_type_symbol
_atom_type_description
_atom_type_scat_dispersion_real
_atom_type_scat_dispersion_imag
_atom_type_scat_source
C C 0.0033 0.0016 'International Tables Vol C Tables 4.2.6.8 and 6.1.1.4'
H H 0.0000 0.0000 'International Tables Vol C Tables 4.2.6.8 and 6.1.1.4'
Br Br -0.2901 2.4595 'International Tables Vol C Tables 4.2.6.8 and 6.1.1.4'
N N 0.0061 0.0033 'International Tables Vol C Tables 4.2.6.8 and 6.1.1.4'
O O 0.0106 0.0060 'International Tables Vol C Tables 4.2.6.8 and 6.1.1.4'
Zn Zn 0.2839 1.4301 'International Tables Vol C Tables 4.2.6.8 and 6.1.1.4'

loop_
_geom_angle_atom_site_label_1
_geom_angle_atom_site_label_2
_geom_angle_atom_site_label_3
_geom_angle
_geom_angle_site_symmetry_1
_geom_angle_site_symmetry_3
O1 Zn1 O3 115.0(3) . .
O1 Zn1 N1 108.3(3) . .
O3 Zn1 N1 110.8(3) . .
O1 Zn1 N4 113.2(3) . 2_647
O3 Zn1 N4 96.6(3) . 2_647
N1 Zn1 N4 112.7(3) . 2_647
C2 C1 H1A 109.5 . .
C2 C1 H1B 109.5 . .
H1A C1 H1B 109.5 . .
C2 C1 H1C 109.5 . .
H1A C1 H1C 109.5 . .
H1B C1 H1C 109.5 . .
N1 C2 N2 111.8(9) . .
N1 C2 C1 124.0(10) . .
N2 C2 C1 124.2(11) . .
C4 C3 N1 109.6(10) . .
C4 C3 H3 125.2 . .
N1 C3 H3 125.2 . .
C3 C4 N2 105.7(9) . .
C3 C4 H4 127.1 . .
N2 C4 H4 127.1 . .
N2 C5 C6 111.9(9) . .
N2 C5 H5A 109.2 . .
C6 C5 H5A 109.2 . .
N2 C5 H5B 109.2 . .
C6 C5 H5B 109.2 . .
H5A C5 H5B 107.9 . .
C11 C6 C7 118.5(8) . .
C11 C6 C5 119.8(9) . .
C7 C6 C5 121.7(9) . .
C8 C7 C6 119.9(9) . .
C8 C7 H7 120.0 . .
C6 C7 H7 120.0 . .
C9 C8 C7 122.3(9) . .
C9 C8 H8 118.8 . .
C7 C8 H8 118.8 . .
C8 C9 C10 117.2(8) . .
C8 C9 C12 120.8(8) . .
C10 C9 C12 121.9(8) . .
C9 C10 C11 121.6(9) . .
C9 C10 H10 119.2 . .
C11 C10 H10 119.2 . .
C6 C11 C10 120.4(9) . .
C6 C11 H11 119.8 . .
C10 C11 H11 119.8 . .
C13 C12 C17 118.4(9) . .
C13 C12 C9 122.1(9) . .
C17 C12 C9 119.4(9) . .
C12 C13 C14 121.3(11) . .
C12 C13 H13 119.4 . .
C14 C13 H13 119.4 . .
C13 C14 C15 121.0(11) . .
C13 C14 H14 119.5 . .
C15 C14 H14 119.5 . .
C16 C15 C14 116.5(9) . .
C16 C15 C18 122.6(10) . .
C14 C15 C18 120.9(9) . .
C15 C16 C17 122.5(10) . .
C15 C16 H16 118.8 . .
C17 C16 H16 118.8 . .
C12 C17 C16 119.9(10) . .
C12 C17 H17 120.0 . .
C16 C17 H17 120.0 . .
N3 C18 C15 113.7(8) . .
N3 C18 H18A 108.8 . .
C15 C18 H18A 108.8 . .
N3 C18 H18B 108.8 . .
C15 C18 H18B 108.8 . .
H18A C18 H18B 107.7 . .
C20 C19 N3 104.7(11) . .
C20 C19 H19 127.6 . .
N3 C19 H19 127.6 . .
C19 C20 N4 110.8(10) . .
C19 C20 H20 124.6 . .
N4 C20 H20 124.6 . .
N3 C21 N4 113.0(11) . .
N3 C21 C22 124.1(9) . .
N4 C21 C22 122.9(10) . .
C21 C22 H22A 109.5 . .
C21 C22 H22B 109.5 . .
H22A C22 H22B 109.5 . .
C21 C22 H22C 109.5 . .
H22A C22 H22C 109.5 . .
H22B C22 H22C 109.5 . .
O2 C23 O1 128.5(9) . .
O2 C23 C24 117.3(8) . .
O1 C23 C24 114.2(9) . .
C26 C24 C25 118.6(8) 2_556 .
C26 C24 C23 119.4(9) 2_556 .
C25 C24 C23 122.0(8) . .
C26 C25 C24 120.9(8) . .
C26 C25 Br2 121.4(8) . .
C24 C25 Br2 117.7(7) . .
C25 C26 C24 120.6(9) . 2_556
C25 C26 Br1 121.4(7) . .
C24 C26 Br1 118.0(8) 2_556 .
O4 C27 O3 127.3(9) . .
O4 C27 C28 116.5(8) . .
O3 C27 C28 116.2(9) . .
C30 C28 C29 119.0(8) 2_667 .
C30 C28 C27 120.6(8) 2_667 .
C29 C28 C27 119.9(8) . .
C30 C29 C28 120.3(8) . .
C30 C29 Br4 120.8(6) . .
C28 C29 Br4 118.8(7) . .
C28 C30 C29 120.6(7) 2_667 .
C28 C30 Br3 118.9(6) 2_667 .
C29 C30 Br3 120.5(7) . .
C2 N1 C3 104.8(8) . .
C2 N1 Zn1 133.1(8) . .
C3 N1 Zn1 121.1(8) . .
C2 N2 C4 108.1(9) . .
C2 N2 C5 128.7(10) . .
C4 N2 C5 122.9(9) . .
C21 N3 C19 107.3(9) . .
C21 N3 C18 127.6(10) . .
C19 N3 C18 125.1(10) . .
C21 N4 C20 104.0(9) . .
C21 N4 Zn1 133.5(8) . 2_647
C20 N4 Zn1 122.3(7) . 2_647
C23 O1 Zn1 140.0(7) . .
C27 O3 Zn1 117.0(6) . .

loop_
_geom_bond_atom_site_label_1
_geom_bond_atom_site_label_2
_geom_bond_distance
_geom_bond_site_symmetry_2
Zn1 O1 1.947(7) .
Zn1 O3 1.967(7) .
Zn1 N1 2.004(8) .
Zn1 N4 2.030(8) 2_647
Br1 C26 1.900(10) .
Br2 C25 1.884(8) .
Br3 C30 1.894(8) .
Br4 C29 1.898(9) .
C1 C2 1.476(14) .
C1 H1A 0.9600 .
C1 H1B 0.9600 .
C1 H1C 0.9600 .
C2 N1 1.311(12) .
C2 N2 1.320(11) .
C3 C4 1.342(15) .
C3 N1 1.389(12) .
C3 H3 0.9300 .
C4 N2 1.366(13) .
C4 H4 0.9300 .
C5 N2 1.486(13) .
C5 C6 1.545(12) .
C5 H5A 0.9700 .
C5 H5B 0.9700 .
C6 C11 1.365(12) .
C6 C7 1.390(12) .
C7 C8 1.369(13) .
C7 H7 0.9300 .
C8 C9 1.363(12) .
C8 H8 0.9300 .
C9 C10 1.377(12) .
C9 C12 1.502(12) .
C10 C11 1.379(12) .
C10 H10 0.9300 .
C11 H11 0.9300 .
C12 C13 1.359(13) .
C12 C17 1.380(13) .
C13 C14 1.388(14) .
C13 H13 0.9300 .
C14 C15 1.392(15) .
C14 H14 0.9300 .
C15 C16 1.365(13) .
C15 C18 1.512(13) .
C16 C17 1.390(13) .
C16 H16 0.9300 .
C17 H17 0.9300 .
C18 N3 1.455(12) .
C18 H18A 0.9700 .
C18 H18B 0.9700 .
C19 C20 1.356(13) .
C19 N3 1.377(14) .
C19 H19 0.9300 .
C20 N4 1.365(13) .
C20 H20 0.9300 .
C21 N3 1.313(12) .
C21 N4 1.316(11) .
C21 C22 1.549(15) .
C22 H22A 0.9600 .
C22 H22B 0.9600 .
C22 H22C 0.9600 .
C23 O2 1.197(11) .
C23 O1 1.280(10) .
C23 C24 1.555(13) .
C24 C26 1.391(11) 2_556
C24 C25 1.399(14) .
C25 C26 1.382(12) .
C26 C24 1.391(11) 2_556
C27 O4 1.212(10) .
C27 O3 1.258(10) .
C27 C28 1.543(12) .
C28 C30 1.377(11) 2_667
C28 C29 1.389(11) .
C29 C30 1.379(12) .
C30 C28 1.377(11) 2_667
N4 Zn1 2.030(8) 2_647
